data_7005413
loop_
_publ_author_name
'Burrows, Andrew D.'
'Cassar, Kevin'
'Mahon, Mary F.'
'Warren, John E.'

_publ_section_title
;
 The stepwise formation of mixed-metal coordination networks using
 complexes of 3-cyanoacetylacetonate.
;
_journal_issue 24
_journal_name_full 'Dalton transactions (Cambridge, England : 2003)'
_journal_page_first 2499
_journal_page_last 2509
_journal_paper_doi 10.1039/b702074k
_journal_year 2007
_chemical_formula_sum 'C18 H18 Ag Fe N4 O9'
_chemical_formula_weight 598.08
_chemical_name_systematic
;
?
;
_space_group_IT_number 14
_symmetry_cell_setting monoclinic
_symmetry_space_group_name_Hall '-P 2ybc'
_symmetry_space_group_name_H-M 'P 1 21/c 1'
_atom_sites_solution_hydrogens geom
_atom_sites_solution_primary direct
_atom_sites_solution_secondary difmap
_audit_creation_method SHELXL-97
_cell_angle_alpha 90.00
_cell_angle_beta 116.650(1)
_cell_angle_gamma 90.00
_cell_formula_units_Z 4
_cell_length_a 14.0460(1)
_cell_length_b 11.3220(1)
_cell_length_c 15.0110(1)
_cell_measurement_temperature 150(2)
_cell_measurement_theta_max 30.034
_cell_measurement_theta_min 2.91
_cell_volume 2133.57(3)
_computing_cell_refinement 'HKL Scalepack (Otwinowski & Minor 1997)'
_computing_data_reduction 'Denzo & Scalepack (Otwinowski & Minor, 1997)'
_computing_molecular_graphics 'ORTEX (P.McArdle, 1995)'
_computing_publication_material 'SHELXL-97/2 (Sheldrick,1997)'
_computing_structure_refinement 'SHELXL-97 (Sheldrick, 1997)'
_computing_structure_solution 'SHELXS-97 (Sheldrick, 1990)'
_diffrn_ambient_temperature 150(2)
_diffrn_measured_fraction_theta_full 0.981
_diffrn_measured_fraction_theta_max 0.981
_diffrn_measurement_device_type KappaCCD
_diffrn_measurement_method KappaCCD
_diffrn_radiation_monochromator graphite
_diffrn_radiation_source 'fine-focus sealed tube'
_diffrn_radiation_type MoK\a
_diffrn_radiation_wavelength 0.71073
_diffrn_reflns_av_R_equivalents 0.0415
_diffrn_reflns_av_sigmaI/netI 0.0210
_diffrn_reflns_limit_h_max 19
_diffrn_reflns_limit_h_min -19
_diffrn_reflns_limit_k_max 15
_diffrn_reflns_limit_k_min -14
_diffrn_reflns_limit_l_max 20
_diffrn_reflns_limit_l_min -21
_diffrn_reflns_number 54883
_diffrn_reflns_theta_full 30.03
_diffrn_reflns_theta_max 30.03
_diffrn_reflns_theta_min 5.61
_exptl_absorpt_coefficient_mu 1.657
_exptl_absorpt_correction_T_max 0.73
_exptl_absorpt_correction_T_min 0.61
_exptl_absorpt_correction_type multi-scan
_exptl_absorpt_process_details
;
?
;
_exptl_crystal_colour Red
_exptl_crystal_density_diffrn 1.862
_exptl_crystal_density_method 'not measured'
_exptl_crystal_description Block
_exptl_crystal_F_000 1196
_exptl_crystal_size_max 0.25
_exptl_crystal_size_mid 0.25
_exptl_crystal_size_min 0.20
_refine_diff_density_max 0.565
_refine_diff_density_min -0.752
_refine_diff_density_rms 0.071
_refine_ls_extinction_coef 0.0087(6)
_refine_ls_extinction_expression Fc^*^=kFc[1+0.001xFc^2^\l^3^/sin(2\q)]^-1/4^
_refine_ls_extinction_method SHELXL
_refine_ls_goodness_of_fit_ref 1.054
_refine_ls_hydrogen_treatment constr
_refine_ls_matrix_type full
_refine_ls_number_parameters 305
_refine_ls_number_reflns 6128
_refine_ls_number_restraints 0
_refine_ls_restrained_S_all 1.054
_refine_ls_R_factor_all 0.0305
_refine_ls_R_factor_gt 0.0266
_refine_ls_shift/su_max 0.001
_refine_ls_shift/su_mean 0.000
_refine_ls_structure_factor_coef Fsqd
_refine_ls_weighting_details 'calc w=1/[\s^2^(Fo^2^)+(0.0389P)^2^+1.0704P] where P=(Fo^2^+2Fc^2^)/3'
_refine_ls_weighting_scheme calc
_refine_ls_wR_factor_gt 0.0691
_refine_ls_wR_factor_ref 0.0712
_reflns_number_gt 5597
_reflns_number_total 6128
_reflns_threshold_expression >2sigma(I)
_cod_data_source_file b702074k.txt
_cod_data_source_block compound_6_h06kc3
_cod_depositor_comments
;
The following automatic conversions were performed:
'_symmetry_cell_setting' value 'Monoclinic' changed to 'monoclinic'
according to '/home/saulius/struct/CIF-dictionaries/cif_core.dic'
dictionary named 'cif_core.dic' version 2.4.1 from
2010-06-29.

'_exptl_absorpt_correction_type' value 'Multi-Scan' changed
to 'multi-scan' according to
'/home/saulius/struct/CIF-dictionaries/cif_core.dic' dictionary named
'cif_core.dic' version 2.4.1 from 2010-06-29.

Automatic conversion script
Id: cif_fix_enum 1527 2010-12-29 10:47:43Z saulius 
;
_cod_original_sg_symbol_H-M P21/c
_cod_database_code 7005413

loop_
_symmetry_equiv_pos_as_xyz
'x, y, z'
'-x, y+1/2, -z+1/2'
'-x, -y, -z'
'x, -y-1/2, z-1/2'

loop_
_atom_site_label
_atom_site_type_symbol
_atom_site_fract_x
_atom_site_fract_y
_atom_site_fract_z
_atom_site_U_iso_or_equiv
_atom_site_adp_type
_atom_site_occupancy
_atom_site_symmetry_multiplicity
_atom_site_calc_flag
_atom_site_refinement_flags
_atom_site_disorder_assembly
_atom_site_disorder_group
Ag1 Ag -0.283054(10) 0.165392(12) -0.218096(9) 0.03020(6) Uani 1 1 d . . .
Fe1 Fe 0.206588(16) 0.120428(18) 0.296714(15) 0.01850(6) Uani 1 1 d . . .
O1 O 0.09552(8) 0.23756(9) 0.22342(8) 0.0227(2) Uani 1 1 d . . .
O2 O 0.10224(8) -0.00237(9) 0.21594(8) 0.0229(2) Uani 1 1 d . . .
O3 O 0.16790(9) 0.12348(10) 0.40796(8) 0.0229(2) Uani 1 1 d . . .
O4 O 0.30855(9) -0.00785(10) 0.37239(8) 0.0247(2) Uani 1 1 d . . .
O5 O 0.30706(9) 0.25396(10) 0.36090(8) 0.0234(2) Uani 1 1 d . . .
O6 O 0.26769(9) 0.11562(10) 0.19938(8) 0.0227(2) Uani 1 1 d . . .
O7 O -0.12438(15) 0.33713(16) -0.15402(16) 0.0570(4) Uani 1 1 d . . .
O8 O -0.1568(2) 0.46848(15) -0.26974(17) 0.0677(6) Uani 1 1 d . . .
O9 O -0.23051(16) 0.29599(16) -0.30785(14) 0.0526(4) Uani 1 1 d . . .
N1 N -0.21858(15) 0.12206(15) -0.05140(13) 0.0443(4) Uani 1 1 d . . .
N2 N 0.36203(13) -0.11042(15) 0.69371(12) 0.0347(3) Uani 1 1 d . . .
N3 N 0.53630(12) 0.38150(14) 0.22805(12) 0.0309(3) Uani 1 1 d . . .
N4 N -0.16967(16) 0.36858(16) -0.24361(17) 0.0445(4) Uani 1 1 d . . .
C1 C -0.05849(13) 0.33803(13) 0.11174(13) 0.0253(3) Uani 1 1 d . . .
H1A H -0.1164 0.3395 0.1312 0.038 Uiso 1 1 calc R . .
H1B H -0.0885 0.3405 0.0389 0.038 Uiso 1 1 calc R . .
H1C H -0.0122 0.4067 0.1403 0.038 Uiso 1 1 calc R . .
C2 C 0.00482(11) 0.22753(12) 0.14955(10) 0.0196(2) Uani 1 1 d . . .
C3 C -0.03777(12) 0.11734(13) 0.10461(11) 0.0217(3) Uani 1 1 d . . .
C4 C 0.01053(12) 0.00693(13) 0.14291(10) 0.0206(3) Uani 1 1 d . . .
C5 C -0.04786(13) -0.10557(14) 0.09917(13) 0.0276(3) Uani 1 1 d . . .
H5A H 0.0031 -0.1709 0.1168 0.041 Uiso 1 1 calc R . .
H5B H -0.0860 -0.0981 0.0265 0.041 Uiso 1 1 calc R . .
H5C H -0.0990 -0.1213 0.1256 0.041 Uiso 1 1 calc R . .
C6 C -0.13879(14) 0.11859(14) 0.01952(13) 0.0296(3) Uani 1 1 d . . .
C7 C 0.15097(14) 0.09649(15) 0.55489(12) 0.0275(3) Uani 1 1 d . . .
H7A H 0.1609 0.1799 0.5743 0.041 Uiso 1 1 calc R . .
H7B H 0.1820 0.0470 0.6147 0.041 Uiso 1 1 calc R . .
H7C H 0.0747 0.0794 0.5177 0.041 Uiso 1 1 calc R . .
C8 C 0.20479(12) 0.07082(12) 0.49071(11) 0.0205(3) Uani 1 1 d . . .
C9 C 0.29090(11) -0.01033(13) 0.52161(11) 0.0213(3) Uani 1 1 d . . .
C10 C 0.33679(11) -0.04799(14) 0.45958(11) 0.0225(3) Uani 1 1 d . . .
C11 C 0.42106(16) -0.14146(19) 0.49509(14) 0.0361(4) Uani 1 1 d . . .
H11A H 0.3890 -0.2178 0.4968 0.054 Uiso 1 1 calc R . .
H11B H 0.4757 -0.1215 0.5621 0.054 Uiso 1 1 calc R . .
H11C H 0.4536 -0.1463 0.4495 0.054 Uiso 1 1 calc R . .
C12 C 0.32908(13) -0.06510(14) 0.61736(12) 0.0256(3) Uani 1 1 d . . .
C13 C 0.42217(15) 0.41691(15) 0.39494(13) 0.0307(3) Uani 1 1 d . . .
H13A H 0.3885 0.4875 0.3555 0.046 Uiso 1 1 calc R . .
H13B H 0.4980 0.4162 0.4112 0.046 Uiso 1 1 calc R . .
H13C H 0.4144 0.4179 0.4566 0.046 Uiso 1 1 calc R . .
C14 C 0.36977(12) 0.30912(13) 0.33617(10) 0.0214(3) Uani 1 1 d . . .
C15 C 0.39166(11) 0.27197(13) 0.25671(10) 0.0211(3) Uani 1 1 d . . .
C16 C 0.34010(11) 0.17535(13) 0.19255(11) 0.0200(3) Uani 1 1 d . . .
C17 C 0.36907(14) 0.14292(15) 0.11133(12) 0.0267(3) Uani 1 1 d . . .
H17A H 0.3409 0.0643 0.0857 0.040 Uiso 1 1 calc R . .
H17B H 0.4468 0.1424 0.1377 0.040 Uiso 1 1 calc R . .
H17C H 0.3385 0.2008 0.0573 0.040 Uiso 1 1 calc R . .
C18 C 0.47147(12) 0.33356(13) 0.24105(12) 0.0239(3) Uani 1 1 d . . .

loop_
_atom_site_aniso_label
_atom_site_aniso_U_11
_atom_site_aniso_U_22
_atom_site_aniso_U_33
_atom_site_aniso_U_23
_atom_site_aniso_U_13
_atom_site_aniso_U_12
Ag1 0.02703(8) 0.03315(9) 0.02924(8) -0.00168(4) 0.01157(6) -0.00242(4)
Fe1 0.01770(10) 0.01876(11) 0.01921(10) 0.00153(7) 0.00841(8) 0.00052(7)
O1 0.0215(5) 0.0187(5) 0.0241(5) 0.0010(4) 0.0069(4) 0.0008(4)
O2 0.0210(5) 0.0185(5) 0.0276(5) 0.0011(4) 0.0094(4) -0.0001(4)
O3 0.0239(5) 0.0235(5) 0.0251(5) 0.0036(4) 0.0145(4) 0.0039(4)
O4 0.0239(5) 0.0293(5) 0.0225(5) 0.0051(4) 0.0117(4) 0.0081(4)
O5 0.0254(5) 0.0259(5) 0.0209(5) -0.0029(4) 0.0122(4) -0.0057(4)
O6 0.0242(5) 0.0240(5) 0.0220(5) -0.0029(4) 0.0123(4) -0.0038(4)
O7 0.0500(10) 0.0512(10) 0.0672(12) -0.0022(8) 0.0240(9) 0.0142(7)
O8 0.1115(17) 0.0381(8) 0.0944(15) -0.0115(9) 0.0825(14) -0.0203(10)
O9 0.0741(11) 0.0437(8) 0.0607(9) -0.0184(7) 0.0488(9) -0.0180(8)
N1 0.0428(9) 0.0314(8) 0.0342(8) 0.0025(6) -0.0043(7) -0.0044(7)
N2 0.0363(8) 0.0390(8) 0.0282(7) 0.0061(6) 0.0140(6) 0.0015(6)
N3 0.0265(7) 0.0338(7) 0.0352(7) 0.0011(6) 0.0163(6) -0.0021(5)
N4 0.0545(11) 0.0340(8) 0.0683(12) -0.0120(8) 0.0483(10) -0.0061(8)
C1 0.0259(7) 0.0209(7) 0.0291(7) 0.0038(5) 0.0123(6) 0.0052(5)
C2 0.0208(6) 0.0200(6) 0.0207(6) 0.0030(5) 0.0117(5) 0.0018(5)
C3 0.0215(6) 0.0217(7) 0.0200(6) 0.0010(5) 0.0077(5) -0.0003(5)
C4 0.0235(6) 0.0198(6) 0.0214(6) 0.0000(5) 0.0126(5) -0.0012(5)
C5 0.0288(7) 0.0209(7) 0.0309(8) -0.0036(6) 0.0114(6) -0.0047(6)
C6 0.0313(8) 0.0235(7) 0.0265(7) 0.0022(6) 0.0064(6) -0.0019(6)
C7 0.0321(8) 0.0285(7) 0.0288(7) 0.0001(6) 0.0197(6) 0.0012(6)
C8 0.0217(6) 0.0184(6) 0.0230(6) -0.0017(5) 0.0116(5) -0.0047(5)
C9 0.0203(6) 0.0227(6) 0.0203(6) 0.0015(5) 0.0085(5) -0.0015(5)
C10 0.0195(6) 0.0247(7) 0.0218(6) 0.0018(5) 0.0079(5) 0.0014(5)
C11 0.0332(9) 0.0448(10) 0.0308(8) 0.0121(7) 0.0146(7) 0.0197(8)
C12 0.0261(7) 0.0274(7) 0.0241(7) 0.0000(6) 0.0120(6) -0.0013(6)
C13 0.0387(9) 0.0297(8) 0.0256(7) -0.0066(6) 0.0161(7) -0.0121(7)
C14 0.0207(6) 0.0235(6) 0.0180(6) 0.0003(5) 0.0071(5) -0.0017(5)
C15 0.0186(6) 0.0244(7) 0.0198(6) 0.0010(5) 0.0082(5) -0.0008(5)
C16 0.0186(6) 0.0218(6) 0.0190(6) 0.0024(5) 0.0079(5) 0.0031(5)
C17 0.0296(8) 0.0302(7) 0.0244(7) -0.0040(6) 0.0159(6) -0.0014(6)
C18 0.0216(7) 0.0265(7) 0.0230(7) 0.0015(5) 0.0095(6) 0.0006(5)

loop_
_atom_type_symbol
_atom_type_description
_atom_type_scat_dispersion_real
_atom_type_scat_dispersion_imag
_atom_type_scat_source
Fe Fe 0.3463 0.8444 'International Tables Vol C Tables 4.2.6.8 and 6.1.1.4'
Ag Ag -0.8971 1.1015 'International Tables Vol C Tables 4.2.6.8 and 6.1.1.4'
C C 0.0033 0.0016 'International Tables Vol C Tables 4.2.6.8 and 6.1.1.4'
N N 0.0061 0.0033 'International Tables Vol C Tables 4.2.6.8 and 6.1.1.4'
O O 0.0106 0.0060 'International Tables Vol C Tables 4.2.6.8 and 6.1.1.4'
H H 0.0000 0.0000 'International Tables Vol C Tables 4.2.6.8 and 6.1.1.4'

loop_
_geom_angle_atom_site_label_1
_geom_angle_atom_site_label_2
_geom_angle_atom_site_label_3
_geom_angle
_geom_angle_site_symmetry_1
_geom_angle_site_symmetry_3
_geom_angle_publ_flag
N1 Ag1 O9 133.76(6) . . ?
N1 Ag1 N3 99.41(6) . 4_465 ?
O9 Ag1 N3 121.11(6) . 4_465 ?
O1 Fe1 O3 90.64(5) . . ?
O1 Fe1 O2 87.00(4) . . ?
O3 Fe1 O2 96.93(5) . . ?
O1 Fe1 O5 88.34(5) . . ?
O3 Fe1 O5 88.95(4) . . ?
O2 Fe1 O5 172.52(5) . . ?
O1 Fe1 O4 174.47(5) . . ?
O3 Fe1 O4 86.04(4) . . ?
O2 Fe1 O4 89.01(5) . . ?
O5 Fe1 O4 96.02(5) . . ?
O1 Fe1 O6 95.88(5) . . ?
O3 Fe1 O6 171.66(5) . . ?
O2 Fe1 O6 88.62(5) . . ?
O5 Fe1 O6 86.05(4) . . ?
O4 Fe1 O6 87.85(5) . . ?
C2 O1 Fe1 131.68(10) . . ?
C4 O2 Fe1 130.88(10) . . ?
C8 O3 Fe1 132.65(10) . . ?
C10 O4 Fe1 131.24(10) . . ?
C14 O5 Fe1 131.87(10) . . ?
C16 O6 Fe1 132.05(10) . . ?
N4 O9 Ag1 104.63(14) . . ?
C6 N1 Ag1 139.44(18) . . ?
C18 N3 Ag1 130.52(13) . 4_666 ?
O8 N4 O7 121.6(2) . . ?
O8 N4 O9 119.9(2) . . ?
O7 N4 O9 118.5(2) . . ?
O1 C2 C3 122.74(13) . . ?
O1 C2 C1 116.91(13) . . ?
C3 C2 C1 120.33(13) . . ?
C4 C3 C2 124.13(13) . . ?
C4 C3 C6 118.51(13) . . ?
C2 C3 C6 117.22(13) . . ?
O2 C4 C3 122.74(13) . . ?
O2 C4 C5 116.94(13) . . ?
C3 C4 C5 120.30(13) . . ?
N1 C6 C3 177.2(2) . . ?
O3 C8 C9 122.75(13) . . ?
O3 C8 C7 116.07(13) . . ?
C9 C8 C7 121.17(13) . . ?
C10 C9 C8 123.53(13) . . ?
C10 C9 C12 117.02(13) . . ?
C8 C9 C12 119.26(13) . . ?
O4 C10 C9 123.14(13) . . ?
O4 C10 C11 116.86(14) . . ?
C9 C10 C11 119.98(14) . . ?
N2 C12 C9 178.03(18) . . ?
O5 C14 C15 122.79(13) . . ?
O5 C14 C13 117.03(13) . . ?
C15 C14 C13 120.18(13) . . ?
C16 C15 C14 124.01(13) . . ?
C16 C15 C18 117.61(13) . . ?
C14 C15 C18 118.37(13) . . ?
O6 C16 C15 122.73(13) . . ?
O6 C16 C17 117.30(13) . . ?
C15 C16 C17 119.95(13) . . ?
N3 C18 C15 178.89(17) . . ?

loop_
_geom_bond_atom_site_label_1
_geom_bond_atom_site_label_2
_geom_bond_distance
_geom_bond_site_symmetry_2
_geom_bond_publ_flag
Ag1 N1 2.2998(18) . ?
Ag1 O9 2.3320(17) . ?
Ag1 N3 2.3523(15) 4_465 ?
Fe1 O1 1.9655(11) . ?
Fe1 O3 1.9747(11) . ?
Fe1 O2 1.9892(11) . ?
Fe1 O5 1.9964(11) . ?
Fe1 O4 1.9979(11) . ?
Fe1 O6 1.9998(11) . ?
O1 C2 1.2642(18) . ?
O2 C4 1.2670(18) . ?
O3 C8 1.2608(18) . ?
O4 C10 1.2694(18) . ?
O5 C14 1.2638(18) . ?
O6 C16 1.2632(18) . ?
O7 N4 1.254(3) . ?
O8 N4 1.237(3) . ?
O9 N4 1.264(3) . ?
N1 C6 1.149(2) . ?
N2 C12 1.147(2) . ?
N3 C18 1.149(2) . ?
N3 Ag1 2.3523(15) 4_666 ?
C1 C2 1.4917(19) . ?
C2 C3 1.417(2) . ?
C3 C4 1.416(2) . ?
C3 C6 1.421(2) . ?
C4 C5 1.498(2) . ?
C7 C8 1.496(2) . ?
C8 C9 1.421(2) . ?
C9 C10 1.415(2) . ?
C9 C12 1.431(2) . ?
C10 C11 1.496(2) . ?
C13 C14 1.492(2) . ?
C14 C15 1.422(2) . ?
C15 C16 1.422(2) . ?
C15 C18 1.426(2) . ?
C16 C17 1.494(2) . ?
